data_4078208
loop_
_publ_author_name
'Betanzos-Lara, Soledad'
'Salassa, Luca'
'Habtemariam, Abraha'
'Novakova, Olga'
'Pizarro, Ana M.'
'Clarkson, Guy J.'
'Liskova, Barbora'
'Brabec, Viktor'
'Sadler, Peter J.'

_publ_section_title
;
 Photoactivatable Organometallic Pyridyl Ruthenium(II) Arene Complexes
;
_journal_issue 9
_journal_name_full Organometallics
_journal_page_first 3466
_journal_paper_doi 10.1021/om201177y
_journal_volume 31
_journal_year 2012
_chemical_formula_sum 'C33 H39 F12 N3 O2 P2 Ru'
_chemical_formula_weight 900.68
_chemical_name_systematic
; 
 ? 
;
_space_group_IT_number 14
_symmetry_cell_setting monoclinic
_symmetry_space_group_name_Hall '-P 2ybc'
_symmetry_space_group_name_H-M 'P 1 21/c 1'
_atom_sites_solution_hydrogens geom
_atom_sites_solution_primary direct
_atom_sites_solution_secondary difmap
_audit_creation_method SHELXL-97
_cell_angle_alpha 90.00
_cell_angle_beta 103.1051(10)
_cell_angle_gamma 90.00
_cell_formula_units_Z 4
_cell_length_a 11.90151(12)
_cell_length_b 18.89949(16)
_cell_length_c 16.67645(19)
_cell_measurement_reflns_used 26417
_cell_measurement_temperature 100(2)
_cell_measurement_theta_max 30.85
_cell_measurement_theta_min 3.20
_cell_volume 3653.38(7)
_computing_cell_refinement 'CrysAlis RED, Oxford Diffraction Ltd'
_computing_data_collection 'CrysAlis CCD, Oxford Diffraction Ltd'
_computing_data_reduction 'CrysAlis RED, Oxford Diffraction Ltd'
_computing_molecular_graphics 'SHELXTL (Sheldrick, 1997)'
_computing_publication_material 'SHELXTL (Sheldrick, 1997)'
_computing_structure_refinement 'SHELXL-97 (Sheldrick, 1997)'
_computing_structure_solution 'SHELXS-97 (Sheldrick, 1990)'
_diffrn_ambient_temperature 100(2)
_diffrn_detector_area_resol_mean 10.2833
_diffrn_measured_fraction_theta_full 0.997
_diffrn_measured_fraction_theta_max 0.912
_diffrn_measurement_device_type 'Oxford Diffraction Gemini R'
_diffrn_measurement_method '\f & \w scans'
_diffrn_radiation_monochromator graphite
_diffrn_radiation_source 'Enhance (Mo) X-ray Source'
_diffrn_radiation_type MoK\a
_diffrn_radiation_wavelength 0.71073
_diffrn_reflns_av_R_equivalents 0.0297
_diffrn_reflns_av_sigmaI/netI 0.0331
_diffrn_reflns_limit_h_max 15
_diffrn_reflns_limit_h_min -15
_diffrn_reflns_limit_k_max 26
_diffrn_reflns_limit_k_min -26
_diffrn_reflns_limit_l_max 22
_diffrn_reflns_limit_l_min -19
_diffrn_reflns_number 46164
_diffrn_reflns_theta_full 28.00
_diffrn_reflns_theta_max 30.93
_diffrn_reflns_theta_min 3.21
_diffrn_standards_decay_% nil
_exptl_absorpt_coefficient_mu 0.614
_exptl_absorpt_correction_T_max 1.00
_exptl_absorpt_correction_T_min 0.88
_exptl_absorpt_correction_type multi-scan
_exptl_absorpt_process_details 'ABSPACK(CrysAlis, Oxford Diffraction)'
_exptl_crystal_colour yellow
_exptl_crystal_density_diffrn 1.638
_exptl_crystal_density_method 'not measured'
_exptl_crystal_description block
_exptl_crystal_F_000 1824
_exptl_crystal_size_max 0.30
_exptl_crystal_size_mid 0.20
_exptl_crystal_size_min 0.15
_refine_diff_density_max 0.996
_refine_diff_density_min -0.663
_refine_diff_density_rms 0.076
_refine_ls_extinction_method none
_refine_ls_goodness_of_fit_ref 1.075
_refine_ls_hydrogen_treatment constr
_refine_ls_matrix_type full
_refine_ls_number_parameters 549
_refine_ls_number_reflns 10574
_refine_ls_number_restraints 6
_refine_ls_restrained_S_all 1.075
_refine_ls_R_factor_all 0.0425
_refine_ls_R_factor_gt 0.0309
_refine_ls_shift/su_max 0.004
_refine_ls_shift/su_mean 0.000
_refine_ls_structure_factor_coef Fsqd
_refine_ls_weighting_details 'calc w=1/[\s^2^(Fo^2^)+(0.0462P)^2^+0.0000P] where P=(Fo^2^+2Fc^2^)/3'
_refine_ls_weighting_scheme calc
_refine_ls_wR_factor_gt 0.0769
_refine_ls_wR_factor_ref 0.0792
_reflns_number_gt 8575
_reflns_number_total 10574
_reflns_threshold_expression >2sigma(I)
_cod_data_source_file om201177y_si_002.cif
_cod_data_source_block complex_10
_cod_original_cell_volume 3653.38(6)
_cod_original_sg_symbol_H-M P2(1)/c
_cod_database_code 4078208

loop_
_symmetry_equiv_pos_as_xyz
'x, y, z'
'-x, y+1/2, -z+1/2'
'-x, -y, -z'
'x, -y-1/2, z-1/2'

loop_
_atom_site_label
_atom_site_type_symbol
_atom_site_fract_x
_atom_site_fract_y
_atom_site_fract_z
_atom_site_U_iso_or_equiv
_atom_site_adp_type
_atom_site_occupancy
_atom_site_symmetry_multiplicity
_atom_site_calc_flag
_atom_site_refinement_flags
_atom_site_disorder_assembly
_atom_site_disorder_group
Ru1 Ru 0.396732(10) 0.575591(6) 0.688895(8) 0.01080(4) Uani 1 1 d . . .
N15 N 0.21412(12) 0.57682(7) 0.66013(9) 0.0156(3) Uani 1 1 d . . .
C16 C 0.15152(14) 0.51872(9) 0.63377(12) 0.0203(4) Uani 1 1 d . . .
H16A H 0.1903 0.4749 0.6331 0.024 Uiso 1 1 calc R . .
C17 C 0.03277(16) 0.52048(11) 0.60755(13) 0.0282(4) Uani 1 1 d . . .
H17A H -0.0091 0.4784 0.5895 0.034 Uiso 1 1 calc R . .
C18 C -0.02433(16) 0.58379(11) 0.60783(14) 0.0312(5) Uani 1 1 d . . .
H18A H -0.1059 0.5862 0.5896 0.037 Uiso 1 1 calc R . .
C19 C 0.03920(16) 0.64380(11) 0.63517(13) 0.0283(4) Uani 1 1 d . . .
H19A H 0.0019 0.6881 0.6362 0.034 Uiso 1 1 calc R . .
C20 C 0.15746(14) 0.63853(9) 0.66094(12) 0.0205(4) Uani 1 1 d . . .
H20A H 0.2006 0.6799 0.6800 0.025 Uiso 1 1 calc R . .
N1 N 0.38637(11) 0.48324(7) 0.75526(9) 0.0132(3) Uani 1 1 d . . .
C2 C 0.38750(14) 0.41672(8) 0.72872(12) 0.0171(3) Uani 1 1 d . . .
H2A H 0.3929 0.4085 0.6735 0.020 Uiso 1 1 calc R . .
C3 C 0.38103(15) 0.35863(9) 0.77936(12) 0.0223(4) Uani 1 1 d . . .
H3A H 0.3819 0.3120 0.7582 0.027 Uiso 1 1 calc R . .
C4 C 0.37345(16) 0.36838(9) 0.85878(13) 0.0235(4) Uani 1 1 d . . .
H4A H 0.3708 0.3290 0.8936 0.028 Uiso 1 1 calc R . .
C5 C 0.36960(16) 0.43826(9) 0.88861(12) 0.0205(4) Uani 1 1 d . . .
C6 C 0.35576(17) 0.45546(10) 0.96937(12) 0.0257(4) Uani 1 1 d . . .
H6A H 0.3512 0.4183 1.0069 0.031 Uiso 1 1 calc R . .
C7 C 0.34904(16) 0.52367(10) 0.99365(12) 0.0243(4) Uani 1 1 d . . .
H7A H 0.3380 0.5335 1.0472 0.029 Uiso 1 1 calc R . .
C8 C 0.35843(15) 0.58090(9) 0.93934(11) 0.0181(3) Uani 1 1 d . . .
C9 C 0.35454(15) 0.65312(9) 0.96046(12) 0.0205(4) Uani 1 1 d . . .
H9A H 0.3438 0.6665 1.0131 0.025 Uiso 1 1 calc R . .
C10 C 0.36648(14) 0.70360(9) 0.90379(11) 0.0187(3) Uani 1 1 d . . .
H10A H 0.3649 0.7524 0.9174 0.022 Uiso 1 1 calc R . .
C11 C 0.38090(13) 0.68345(8) 0.82640(11) 0.0162(3) Uani 1 1 d . . .
H11A H 0.3890 0.7193 0.7882 0.019 Uiso 1 1 calc R . .
N12 N 0.38384(11) 0.61577(7) 0.80368(9) 0.0124(3) Uani 1 1 d . . .
C13 C 0.37317(14) 0.56516(8) 0.86021(11) 0.0140(3) Uani 1 1 d . . .
C14 C 0.37664(13) 0.49373(8) 0.83431(11) 0.0148(3) Uani 1 1 d . . .
C21 C 0.48802(13) 0.66721(8) 0.65267(11) 0.0151(3) Uani 1 1 d . . .
H21A H 0.4810 0.7139 0.6793 0.018 Uiso 1 1 calc R . .
C22 C 0.40120(14) 0.64716(9) 0.58520(11) 0.0160(3) Uani 1 1 d . . .
H22A H 0.3349 0.6799 0.5649 0.019 Uiso 1 1 calc R . .
C23 C 0.39517(14) 0.57617(8) 0.55457(11) 0.0163(3) Uani 1 1 d . . .
C24 C 0.47823(13) 0.52732(9) 0.59594(11) 0.0155(3) Uani 1 1 d . . .
H24A H 0.4659 0.4758 0.5835 0.019 Uiso 1 1 calc R . .
C25 C 0.56591(13) 0.54802(8) 0.66549(11) 0.0142(3) Uani 1 1 d . . .
H25A H 0.6133 0.5106 0.6999 0.017 Uiso 1 1 calc R . .
C26 C 0.57310(13) 0.61802(8) 0.69456(10) 0.0134(3) Uani 1 1 d . . .
C27 C 0.66378(13) 0.64354(8) 0.76798(11) 0.0156(3) Uani 1 1 d . . .
H27A H 0.6279 0.6810 0.7964 0.019 Uiso 1 1 calc R . .
C28 C 0.70853(16) 0.58572(9) 0.83041(12) 0.0237(4) Uani 1 1 d . . .
H28A H 0.6433 0.5622 0.8461 0.036 Uiso 1 1 calc R . .
H28B H 0.7589 0.6067 0.8793 0.036 Uiso 1 1 calc R . .
H28C H 0.7522 0.5510 0.8060 0.036 Uiso 1 1 calc R . .
C29 C 0.76308(15) 0.67753(11) 0.73721(13) 0.0274(4) Uani 1 1 d . . .
H29A H 0.8160 0.7008 0.7832 0.041 Uiso 1 1 calc R . .
H29B H 0.7320 0.7126 0.6946 0.041 Uiso 1 1 calc R . .
H29C H 0.8047 0.6409 0.7141 0.041 Uiso 1 1 calc R . .
C30 C 0.30166(15) 0.55478(10) 0.48265(12) 0.0219(4) Uani 1 1 d . . .
H30A H 0.2957 0.5031 0.4805 0.033 Uiso 1 1 calc R . .
H30B H 0.3199 0.5722 0.4317 0.033 Uiso 1 1 calc R . .
H30C H 0.2281 0.5750 0.4885 0.033 Uiso 1 1 calc R . .
C101 C 0.0317(2) 0.80208(13) 0.4423(2) 0.0587(8) Uani 1 1 d . . .
H10B H 0.0705 0.8210 0.4962 0.088 Uiso 1 1 calc R . .
H10C H -0.0510 0.7972 0.4398 0.088 Uiso 1 1 calc R . .
H10D H 0.0431 0.8344 0.3989 0.088 Uiso 1 1 calc R . .
O102 O 0.16274(14) 0.70892(9) 0.48007(12) 0.0519(5) Uani 1 1 d . . .
C102 C 0.08084(17) 0.73181(12) 0.43026(15) 0.0331(5) Uani 1 1 d . . .
C103 C 0.0238(2) 0.69187(14) 0.35558(18) 0.0491(6) Uani 1 1 d . . .
H10E H 0.0671 0.6484 0.3518 0.074 Uiso 1 1 calc R . .
H10F H 0.0217 0.7210 0.3067 0.074 Uiso 1 1 calc R . .
H10G H -0.0551 0.6798 0.3589 0.074 Uiso 1 1 calc R . .
P10 P 0.72503(4) 0.36395(2) 0.79263(3) 0.01915(10) Uani 1 1 d . . .
F11 F 0.81263(10) 0.30493(6) 0.77610(9) 0.0398(3) Uani 1 1 d . . .
F12 F 0.63585(10) 0.42240(5) 0.81012(8) 0.0256(2) Uani 1 1 d . . .
F13 F 0.80402(10) 0.37850(6) 0.88213(8) 0.0354(3) Uani 1 1 d . . .
F14 F 0.64305(10) 0.35019(6) 0.70384(8) 0.0348(3) Uani 1 1 d . . .
F15 F 0.65642(9) 0.30389(5) 0.83113(8) 0.0281(3) Uani 1 1 d . . .
F16 F 0.79293(10) 0.42338(5) 0.75404(9) 0.0323(3) Uani 1 1 d . . .
P20 P 0.30802(4) 0.29528(3) 0.52993(3) 0.02335(11) Uani 1 1 d . . .
F21 F 0.30194(17) 0.21003(8) 0.54102(11) 0.0528(5) Uani 0.834(2) 1 d P A 1
F22 F 0.3164(2) 0.37654(8) 0.51934(14) 0.0713(8) Uani 0.834(2) 1 d P A 1
F23 F 0.41700(12) 0.29662(8) 0.60592(10) 0.0390(5) Uani 0.834(2) 1 d P A 1
F24 F 0.19906(15) 0.28891(11) 0.45513(13) 0.0465(5) Uani 0.834(2) 1 d P A 1
F25 F 0.39029(13) 0.27899(10) 0.46892(10) 0.0429(5) Uani 0.834(2) 1 d P A 1
F26 F 0.22779(15) 0.30605(13) 0.59231(13) 0.0701(7) Uani 0.834(2) 1 d P A 1
F21A F 0.3096(11) 0.2728(7) 0.6115(8) 0.082(4) Uiso 0.166(2) 1 d P A 2
F22A F 0.3047(8) 0.3581(5) 0.4459(7) 0.062(3) Uiso 0.166(2) 1 d P A 2
F23A F 0.4267(6) 0.3447(4) 0.5635(5) 0.037(2) Uiso 0.166(2) 1 d P A 2
F24A F 0.1822(10) 0.2779(6) 0.4897(8) 0.050(3) Uiso 0.166(2) 1 d P A 2
F25A F 0.3688(9) 0.2414(6) 0.5011(7) 0.061(3) Uiso 0.166(2) 1 d P A 2
F26A F 0.2436(6) 0.3718(3) 0.5591(5) 0.0241(16) Uiso 0.166(2) 1 d P A 2
C201 C 0.0849(4) 0.3704(3) 0.8829(4) 0.0497(16) Uani 0.482(4) 1 d P B 1
H20B H 0.1208 0.3297 0.8623 0.075 Uiso 0.482(4) 1 calc PR B 1
H20C H 0.0059 0.3583 0.8858 0.075 Uiso 0.482(4) 1 calc PR B 1
H20D H 0.1296 0.3830 0.9379 0.075 Uiso 0.482(4) 1 calc PR B 1
C202 C 0.0828(4) 0.4314(4) 0.8264(4) 0.0333(14) Uani 0.482(4) 1 d P B 1
O202 O 0.1203(4) 0.4260(2) 0.7666(3) 0.0630(15) Uani 0.482(4) 1 d P B 1
C203 C 0.0438(11) 0.5009(8) 0.8525(10) 0.070(4) Uani 0.482(4) 1 d P B 1
H20E H 0.0417 0.5358 0.8087 0.105 Uiso 0.482(4) 1 calc PR B 1
H20F H 0.0976 0.5167 0.9028 0.105 Uiso 0.482(4) 1 calc PR B 1
H20G H -0.0335 0.4958 0.8631 0.105 Uiso 0.482(4) 1 calc PR B 1
C301 C 0.0812(8) 0.4053(5) 0.8410(6) 0.072(3) Uani 0.518(4) 1 d PU B 2
H30D H 0.1280 0.4006 0.7999 0.108 Uiso 0.518(4) 1 calc PR B 2
H30E H 0.0031 0.3877 0.8178 0.108 Uiso 0.518(4) 1 calc PR B 2
H30F H 0.1162 0.3777 0.8900 0.108 Uiso 0.518(4) 1 calc PR B 2
C302 C 0.0756(8) 0.4797(7) 0.8636(7) 0.054(3) Uani 0.518(4) 1 d P B 2
O302 O 0.1075(4) 0.5297(3) 0.8269(3) 0.089(2) Uani 0.518(4) 1 d P B 2
C303 C 0.0278(5) 0.4934(3) 0.9379(4) 0.0507(15) Uani 0.518(4) 1 d P B 2
H30G H 0.0312 0.5442 0.9499 0.076 Uiso 0.518(4) 1 calc PR B 2
H30H H 0.0736 0.4677 0.9852 0.076 Uiso 0.518(4) 1 calc PR B 2
H30I H -0.0525 0.4773 0.9273 0.076 Uiso 0.518(4) 1 calc PR B 2

loop_
_atom_site_aniso_label
_atom_site_aniso_U_11
_atom_site_aniso_U_22
_atom_site_aniso_U_33
_atom_site_aniso_U_23
_atom_site_aniso_U_13
_atom_site_aniso_U_12
Ru1 0.01394(7) 0.00857(6) 0.01004(7) 0.00053(5) 0.00303(5) 0.00116(4)
N15 0.0170(7) 0.0162(7) 0.0136(7) 0.0005(5) 0.0033(5) 0.0001(5)
C16 0.0214(8) 0.0189(8) 0.0187(10) 0.0007(7) 0.0007(7) -0.0016(6)
C17 0.0226(9) 0.0313(10) 0.0278(12) 0.0006(8) -0.0005(8) -0.0077(7)
C18 0.0180(9) 0.0434(12) 0.0300(12) 0.0003(9) 0.0007(8) 0.0013(8)
C19 0.0217(9) 0.0321(10) 0.0301(12) -0.0010(8) 0.0039(8) 0.0088(7)
C20 0.0194(8) 0.0205(8) 0.0211(10) -0.0015(7) 0.0036(7) 0.0031(6)
N1 0.0159(6) 0.0099(6) 0.0139(7) 0.0001(5) 0.0034(5) 0.0008(5)
C2 0.0205(8) 0.0128(7) 0.0179(9) -0.0008(6) 0.0043(7) 0.0012(6)
C3 0.0286(9) 0.0104(7) 0.0268(11) 0.0025(7) 0.0040(8) 0.0013(6)
C4 0.0313(10) 0.0130(8) 0.0252(11) 0.0062(7) 0.0040(8) -0.0015(7)
C5 0.0280(9) 0.0161(8) 0.0161(9) 0.0037(7) 0.0026(7) -0.0027(6)
C6 0.0374(10) 0.0223(9) 0.0169(10) 0.0063(7) 0.0051(8) -0.0057(8)
C7 0.0367(10) 0.0237(9) 0.0134(9) 0.0025(7) 0.0075(8) -0.0047(7)
C8 0.0228(8) 0.0185(8) 0.0131(9) -0.0012(6) 0.0040(7) -0.0032(6)
C9 0.0265(9) 0.0219(9) 0.0144(9) -0.0048(7) 0.0071(7) -0.0024(7)
C10 0.0235(8) 0.0143(8) 0.0191(10) -0.0044(6) 0.0065(7) -0.0012(6)
C11 0.0184(8) 0.0122(7) 0.0188(9) 0.0000(6) 0.0058(7) -0.0019(6)
N12 0.0139(6) 0.0118(6) 0.0119(7) 0.0012(5) 0.0034(5) 0.0003(5)
C13 0.0159(7) 0.0135(7) 0.0117(8) 0.0011(6) 0.0014(6) -0.0017(5)
C14 0.0168(7) 0.0136(7) 0.0132(9) 0.0015(6) 0.0016(6) -0.0009(6)
C21 0.0197(8) 0.0118(7) 0.0161(9) 0.0024(6) 0.0088(6) 0.0007(6)
C22 0.0181(8) 0.0172(8) 0.0141(9) 0.0060(6) 0.0068(6) 0.0037(6)
C23 0.0184(8) 0.0192(8) 0.0118(8) 0.0020(6) 0.0049(6) 0.0002(6)
C24 0.0176(8) 0.0163(7) 0.0136(9) -0.0012(6) 0.0056(6) 0.0010(6)
C25 0.0172(8) 0.0139(7) 0.0129(9) 0.0015(6) 0.0066(6) 0.0024(6)
C26 0.0167(7) 0.0135(7) 0.0116(8) 0.0011(6) 0.0068(6) -0.0007(5)
C27 0.0178(8) 0.0143(7) 0.0149(9) -0.0015(6) 0.0041(6) -0.0010(6)
C28 0.0322(10) 0.0186(9) 0.0163(10) 0.0012(7) -0.0026(8) -0.0036(7)
C29 0.0213(9) 0.0350(11) 0.0248(11) 0.0034(8) 0.0033(8) -0.0086(7)
C30 0.0232(9) 0.0259(9) 0.0145(9) -0.0011(7) 0.0001(7) 0.0031(7)
C101 0.0503(15) 0.0372(13) 0.069(2) -0.0108(13) -0.0277(14) 0.0073(11)
O102 0.0387(9) 0.0585(11) 0.0535(12) 0.0214(9) -0.0003(8) 0.0183(8)
C102 0.0248(10) 0.0384(11) 0.0364(13) 0.0132(10) 0.0075(9) 0.0038(8)
C103 0.0521(14) 0.0477(14) 0.0494(18) -0.0057(12) 0.0158(12) 0.0152(11)
P10 0.0233(2) 0.01212(19) 0.0210(3) 0.00088(17) 0.00274(18) -0.00184(15)
F11 0.0398(7) 0.0198(6) 0.0663(10) 0.0023(6) 0.0256(7) 0.0062(5)
F12 0.0269(5) 0.0174(5) 0.0316(7) -0.0015(4) 0.0049(5) 0.0012(4)
F13 0.0328(6) 0.0331(6) 0.0315(7) 0.0033(5) -0.0108(5) -0.0043(5)
F14 0.0499(7) 0.0300(6) 0.0205(7) -0.0051(5) -0.0001(5) -0.0091(5)
F15 0.0359(6) 0.0181(5) 0.0316(7) 0.0039(5) 0.0105(5) -0.0065(4)
F16 0.0380(6) 0.0195(5) 0.0432(8) 0.0043(5) 0.0169(6) -0.0061(4)
P20 0.0217(2) 0.0291(3) 0.0182(3) -0.0053(2) 0.00221(18) 0.00091(18)
F21 0.0939(14) 0.0244(8) 0.0342(11) 0.0054(7) 0.0023(9) -0.0120(8)
F22 0.1240(18) 0.0148(7) 0.0587(15) 0.0003(8) -0.0136(13) -0.0007(9)
F23 0.0283(7) 0.0472(10) 0.0333(10) -0.0211(8) -0.0104(6) 0.0123(6)
F24 0.0354(9) 0.0617(12) 0.0316(12) -0.0144(10) -0.0151(8) 0.0119(8)
F25 0.0412(9) 0.0639(11) 0.0304(10) -0.0162(8) 0.0223(7) -0.0171(8)
F26 0.0339(9) 0.132(2) 0.0502(13) -0.0430(13) 0.0219(8) -0.0068(10)
C201 0.027(3) 0.059(4) 0.058(4) 0.023(3) 0.001(2) -0.003(2)
C202 0.014(2) 0.046(4) 0.036(3) 0.019(3) -0.0001(18) 0.004(2)
O202 0.046(2) 0.098(4) 0.046(3) 0.024(2) 0.014(2) 0.007(2)
C203 0.053(7) 0.068(7) 0.078(8) -0.020(5) -0.007(6) 0.005(5)
C301 0.071(3) 0.072(3) 0.072(3) -0.0012(10) 0.0161(12) -0.0005(10)
C302 0.026(4) 0.093(10) 0.040(4) -0.002(5) 0.001(3) -0.009(4)
O302 0.043(2) 0.163(6) 0.054(3) 0.043(3) -0.001(2) -0.029(3)
C303 0.050(3) 0.043(3) 0.060(4) -0.002(2) 0.014(3) -0.010(2)

loop_
_atom_type_symbol
_atom_type_description
_atom_type_scat_dispersion_real
_atom_type_scat_dispersion_imag
_atom_type_scat_source
C C 0.0033 0.0016 'International Tables Vol C Tables 4.2.6.8 and 6.1.1.4'
H H 0.0000 0.0000 'International Tables Vol C Tables 4.2.6.8 and 6.1.1.4'
N N 0.0061 0.0033 'International Tables Vol C Tables 4.2.6.8 and 6.1.1.4'
O O 0.0106 0.0060 'International Tables Vol C Tables 4.2.6.8 and 6.1.1.4'
F F 0.0171 0.0103 'International Tables Vol C Tables 4.2.6.8 and 6.1.1.4'
P P 0.1023 0.0942 'International Tables Vol C Tables 4.2.6.8 and 6.1.1.4'
Ru Ru -1.2594 0.8363 'International Tables Vol C Tables 4.2.6.8 and 6.1.1.4'

loop_
_geom_angle_atom_site_label_1
_geom_angle_atom_site_label_2
_geom_angle_atom_site_label_3
_geom_angle
N1 Ru1 N12 78.07(5)
N1 Ru1 N15 87.03(5)
N12 Ru1 N15 85.36(5)
N1 Ru1 C25 93.59(5)
N12 Ru1 C25 120.49(6)
N15 Ru1 C25 153.74(6)
N1 Ru1 C21 153.73(6)
N12 Ru1 C21 96.23(6)
N15 Ru1 C21 118.34(5)
C25 Ru1 C21 66.96(6)
N1 Ru1 C24 96.62(6)
N12 Ru1 C24 157.94(6)
N15 Ru1 C24 115.98(6)
C25 Ru1 C24 37.84(6)
C21 Ru1 C24 79.00(6)
N1 Ru1 C22 160.78(6)
N12 Ru1 C22 120.89(6)
N15 Ru1 C22 91.24(6)
C25 Ru1 C22 79.65(6)
C21 Ru1 C22 36.96(6)
C24 Ru1 C22 67.03(6)
N1 Ru1 C26 116.56(5)
N12 Ru1 C26 95.40(6)
N15 Ru1 C26 156.10(5)
C25 Ru1 C26 36.99(6)
C21 Ru1 C26 37.78(6)
C24 Ru1 C26 67.57(6)
C22 Ru1 C26 67.83(6)
N1 Ru1 C23 123.21(6)
N12 Ru1 C23 157.98(5)
N15 Ru1 C23 89.89(6)
C25 Ru1 C23 67.87(6)
C21 Ru1 C23 67.26(6)
C24 Ru1 C23 37.10(6)
C22 Ru1 C23 37.60(6)
C26 Ru1 C23 80.48(6)
C16 N15 C20 117.94(15)
C16 N15 Ru1 121.99(11)
C20 N15 Ru1 119.81(11)
N15 C16 C17 122.36(17)
N15 C16 H16A 118.8
C17 C16 H16A 118.8
C18 C17 C16 119.35(18)
C18 C17 H17A 120.3
C16 C17 H17A 120.3
C17 C18 C19 118.74(18)
C17 C18 H18A 120.6
C19 C18 H18A 120.6
C20 C19 C18 119.14(18)
C20 C19 H19A 120.4
C18 C19 H19A 120.4
N15 C20 C19 122.46(17)
N15 C20 H20A 118.8
C19 C20 H20A 118.8
C2 N1 C14 117.86(14)
C2 N1 Ru1 127.34(12)
C14 N1 Ru1 114.80(10)
N1 C2 C3 122.25(17)
N1 C2 H2A 118.9
C3 C2 H2A 118.9
C4 C3 C2 120.45(16)
C4 C3 H3A 119.8
C2 C3 H3A 119.8
C3 C4 C5 118.88(16)
C3 C4 H4A 120.6
C5 C4 H4A 120.6
C14 C5 C4 117.37(17)
C14 C5 C6 118.38(16)
C4 C5 C6 124.23(17)
C7 C6 C5 121.54(17)
C7 C6 H6A 119.2
C5 C6 H6A 119.2
C6 C7 C8 120.66(18)
C6 C7 H7A 119.7
C8 C7 H7A 119.7
C13 C8 C9 117.24(16)
C13 C8 C7 118.66(15)
C9 C8 C7 124.10(17)
C10 C9 C8 119.04(17)
C10 C9 H9A 120.5
C8 C9 H9A 120.5
C9 C10 C11 120.10(15)
C9 C10 H10A 120.0
C11 C10 H10A 120.0
N12 C11 C10 122.74(16)
N12 C11 H11A 118.6
C10 C11 H11A 118.6
C11 N12 C13 117.44(15)
C11 N12 Ru1 128.11(12)
C13 N12 Ru1 114.40(10)
N12 C13 C8 123.43(15)
N12 C13 C14 116.15(15)
C8 C13 C14 120.41(15)
N1 C14 C5 123.16(15)
N1 C14 C13 116.54(14)
C5 C14 C13 120.30(16)
C22 C21 C26 121.89(15)
C22 C21 Ru1 71.72(9)
C26 C21 Ru1 72.19(9)
C22 C21 H21A 118.5
C26 C21 H21A 118.5
Ru1 C21 H21A 118.5
C21 C22 C23 120.66(15)
C21 C22 Ru1 71.32(9)
C23 C22 Ru1 72.36(10)
C21 C22 H22A 119.2
C23 C22 H22A 119.2
Ru1 C22 H22A 119.2
C24 C23 C22 117.72(15)
C24 C23 C30 121.74(15)
C22 C23 C30 120.51(15)
C24 C23 Ru1 70.22(10)
C22 C23 Ru1 70.05(10)
C30 C23 Ru1 129.64(12)
C23 C24 C25 121.28(15)
C23 C24 Ru1 72.68(10)
C25 C24 Ru1 70.88(9)
C23 C24 H24A 118.8
C25 C24 H24A 118.8
Ru1 C24 H24A 118.8
C26 C25 C24 120.96(14)
C26 C25 Ru1 72.67(9)
C24 C25 Ru1 71.28(9)
C26 C25 H25A 119.0
C24 C25 H25A 119.0
Ru1 C25 H25A 119.0
C25 C26 C21 117.47(15)
C25 C26 C27 123.70(14)
C21 C26 C27 118.82(14)
C25 C26 Ru1 70.34(9)
C21 C26 Ru1 70.03(9)
C27 C26 Ru1 129.78(11)
C26 C27 C28 113.54(13)
C26 C27 C29 108.96(14)
C28 C27 C29 110.72(15)
C26 C27 H27A 107.8
C28 C27 H27A 107.8
C29 C27 H27A 107.8
C27 C28 H28A 109.5
C27 C28 H28B 109.5
H28A C28 H28B 109.5
C27 C28 H28C 109.5
H28A C28 H28C 109.5
H28B C28 H28C 109.5
C27 C29 H29A 109.5
C27 C29 H29B 109.5
H29A C29 H29B 109.5
C27 C29 H29C 109.5
H29A C29 H29C 109.5
H29B C29 H29C 109.5
C23 C30 H30A 109.5
C23 C30 H30B 109.5
H30A C30 H30B 109.5
C23 C30 H30C 109.5
H30A C30 H30C 109.5
H30B C30 H30C 109.5
C102 C101 H10B 109.5
C102 C101 H10C 109.5
H10B C101 H10C 109.5
C102 C101 H10D 109.5
H10B C101 H10D 109.5
H10C C101 H10D 109.5
O102 C102 C103 122.7(2)
O102 C102 C101 120.6(2)
C103 C102 C101 116.7(2)
C102 C103 H10E 109.5
C102 C103 H10F 109.5
H10E C103 H10F 109.5
C102 C103 H10G 109.5
H10E C103 H10G 109.5
H10F C103 H10G 109.5
F11 P10 F13 90.72(7)
F11 P10 F14 90.68(7)
F13 P10 F14 178.47(7)
F11 P10 F16 90.68(6)
F13 P10 F16 90.63(7)
F14 P10 F16 89.97(7)
F11 P10 F12 179.02(7)
F13 P10 F12 89.14(7)
F14 P10 F12 89.45(7)
F16 P10 F12 90.29(6)
F11 P10 F15 89.22(6)
F13 P10 F15 89.60(7)
F14 P10 F15 89.80(6)
F16 P10 F15 179.75(8)
F12 P10 F15 89.81(6)
F25A P20 F21A 102.5(7)
F25A P20 F24A 103.0(6)
F21A P20 F24A 98.9(7)
F25A P20 F22 129.1(5)
F21A P20 F22 114.6(5)
F24A P20 F22 104.1(4)
F25A P20 F26 139.5(5)
F21A P20 F26 44.4(5)
F24A P20 F26 68.8(5)
F22 P20 F26 90.65(14)
F25A P20 F24 94.0(4)
F21A P20 F24 124.1(5)
F24A P20 F24 25.3(4)
F22 P20 F24 92.73(11)
F26 P20 F24 91.10(11)
F25A P20 F25 36.7(5)
F21A P20 F25 132.6(5)
F24A P20 F25 111.1(5)
F22 P20 F25 93.10(13)
F26 P20 F25 176.12(13)
F24 P20 F25 89.68(11)
F25A P20 F23 83.9(4)
F21A P20 F23 54.0(5)
F24A P20 F23 152.8(4)
F22 P20 F23 90.76(10)
F26 P20 F23 88.78(10)
F24 P20 F23 176.51(11)
F25 P20 F23 90.21(9)
F25A P20 F21 49.9(5)
F21A P20 F21 65.6(5)
F24A P20 F21 76.9(4)
F22 P20 F21 178.88(13)
F26 P20 F21 90.20(12)
F24 P20 F21 87.97(10)
F25 P20 F21 86.03(10)
F23 P20 F21 88.53(9)
F25A P20 F23A 93.3(5)
F21A P20 F23A 91.1(6)
F24A P20 F23A 158.5(5)
F22 P20 F23A 54.3(3)
F26 P20 F23A 107.3(3)
F24 P20 F23A 141.2(3)
F25 P20 F23A 74.3(3)
F23 P20 F23A 41.9(3)
F21 P20 F23A 124.7(3)
F25A P20 F26A 171.4(6)
F21A P20 F26A 83.8(6)
F24A P20 F26A 81.5(5)
F22 P20 F26A 42.3(2)
F26 P20 F26A 49.0(2)
F24 P20 F26A 87.1(2)
F25 P20 F26A 134.9(3)
F23 P20 F26A 95.4(2)
F21 P20 F26A 138.7(3)
F23A P20 F26A 80.6(3)
F25A P20 F22A 97.6(6)
F21A P20 F22A 156.9(6)
F24A P20 F22A 87.4(5)
F22 P20 F22A 42.4(3)
F26 P20 F22A 120.7(3)
F24 P20 F22A 64.9(3)
F25 P20 F22A 63.0(3)
F23 P20 F22A 118.1(3)
F21 P20 F22A 137.4(4)
F23A P20 F22A 76.4(4)
F26A P20 F22A 75.1(4)
O202 C202 C201 120.7(7)
O202 C202 C203 121.6(9)
C201 C202 C203 117.4(8)
C302 C301 H30D 109.5
C302 C301 H30E 109.5
H30D C301 H30E 109.5
C302 C301 H30F 109.5
H30D C301 H30F 109.5
H30E C301 H30F 109.5
O302 C302 C301 125.0(10)
O302 C302 C303 119.7(10)
C301 C302 C303 115.4(9)
C302 C303 H30G 109.5
C302 C303 H30H 109.5
H30G C303 H30H 109.5
C302 C303 H30I 109.5
H30G C303 H30I 109.5
H30H C303 H30I 109.5

loop_
_geom_bond_atom_site_label_1
_geom_bond_atom_site_label_2
_geom_bond_distance
Ru1 N1 2.0853(13)
Ru1 N12 2.0970(14)
Ru1 N15 2.1169(14)
Ru1 C25 2.1988(15)
Ru1 C21 2.2003(15)
Ru1 C24 2.2041(16)
Ru1 C22 2.2055(16)
Ru1 C26 2.2290(15)
Ru1 C23 2.2360(18)
N15 C16 1.344(2)
N15 C20 1.349(2)
C16 C17 1.382(3)
C16 H16A 0.9500
C17 C18 1.377(3)
C17 H17A 0.9500
C18 C19 1.382(3)
C18 H18A 0.9500
C19 C20 1.379(2)
C19 H19A 0.9500
C20 H20A 0.9500
N1 C2 1.3338(19)
N1 C14 1.364(2)
C2 C3 1.398(2)
C2 H2A 0.9500
C3 C4 1.360(3)
C3 H3A 0.9500
C4 C5 1.416(2)
C4 H4A 0.9500
C5 C14 1.400(2)
C5 C6 1.431(3)
C6 C7 1.359(3)
C6 H6A 0.9500
C7 C8 1.431(2)
C7 H7A 0.9500
C8 C13 1.402(2)
C8 C9 1.413(2)
C9 C10 1.373(2)
C9 H9A 0.9500
C10 C11 1.393(2)
C10 H10A 0.9500
C11 N12 1.337(2)
C11 H11A 0.9500
N12 C13 1.369(2)
C13 C14 1.421(2)
C21 C22 1.396(2)
C21 C26 1.434(2)
C21 H21A 1.0000
C22 C23 1.432(2)
C22 H22A 1.0000
C23 C24 1.413(2)
C23 C30 1.495(2)
C24 C25 1.428(2)
C24 H24A 1.0000
C25 C26 1.405(2)
C25 H25A 1.0000
C26 C27 1.516(2)
C27 C28 1.520(2)
C27 C29 1.532(2)
C27 H27A 1.0000
C28 H28A 0.9800
C28 H28B 0.9800
C28 H28C 0.9800
C29 H29A 0.9800
C29 H29B 0.9800
C29 H29C 0.9800
C30 H30A 0.9800
C30 H30B 0.9800
C30 H30C 0.9800
C101 C102 1.483(3)
C101 H10B 0.9800
C101 H10C 0.9800
C101 H10D 0.9800
O102 C102 1.208(3)
C102 C103 1.483(4)
C103 H10E 0.9800
C103 H10F 0.9800
C103 H10G 0.9800
P10 F11 1.5928(12)
P10 F13 1.5971(13)
P10 F14 1.5990(13)
P10 F16 1.6016(11)
P10 F12 1.6039(11)
P10 F15 1.6141(11)
P20 F25A 1.396(10)
P20 F21A 1.421(13)
P20 F24A 1.531(11)
P20 F22 1.5515(16)
P20 F26 1.5767(17)
P20 F24 1.5870(16)
P20 F25 1.5939(16)
P20 F23 1.5948(14)
P20 F21 1.6252(16)
P20 F23A 1.680(8)
P20 F26A 1.756(7)
P20 F22A 1.830(11)
C201 C202 1.485(8)
C201 H20B 0.9800
C201 H20C 0.9800
C201 H20D 0.9800
C202 O202 1.185(8)
C202 C203 1.490(13)
C203 H20E 0.9800
C203 H20F 0.9800
C203 H20G 0.9800
C301 C302 1.461(15)
C301 H30D 0.9800
C301 H30E 0.9800
C301 H30F 0.9800
C302 O302 1.232(13)
C302 C303 1.499(13)
C303 H30G 0.9800
C303 H30H 0.9800
C303 H30I 0.9800

loop_
_geom_hbond_atom_site_label_D
_geom_hbond_atom_site_label_H
_geom_hbond_atom_site_label_A
_geom_hbond_distance_DH
_geom_hbond_distance_HA
_geom_hbond_distance_DA
_geom_hbond_angle_DHA
_geom_hbond_site_symmetry_A
C2 H2A F23A 0.95 2.31 3.200(8) 156.7 .
C2 H2A F23 0.95 2.44 3.130(2) 128.9 .
C2 H2A F26A 0.95 2.40 3.076(7) 128.2 .
C3 H3A F21A 0.95 2.51 3.179(13) 127.2 .
C4 H4A F25 0.95 2.38 3.317(2) 169.3 4_566
C4 H4A F25A 0.95 2.24 3.163(11) 164.8 4_566
C16 H16A F26A 0.95 2.47 3.329(7) 151.1 .
C22 H22A O102 1.00 2.28 3.199(2) 152.8 .
